data_7031111
loop_
_publ_author_name
'Zhang, Kou-Lin'
'Zhong, Zhao-Yin'
'Zhang, Lei'
'Jing, Chu-Yue'
'Daniels, Luke M.'
'Walton, Richard I.'

_publ_section_title
;
 Synthesis, characterization and properties of a family of
 lead(ii)-organic frameworks based on a multi-functional ligand
 2-amino-4-sulfobenzoic acid exhibiting auxiliary ligand-dependent
 dehydration-rehydration behaviours.
;
_journal_issue 30
_journal_name_full 'Dalton transactions (Cambridge, England : 2003)'
_journal_page_first 11597
_journal_page_last 11610
_journal_paper_doi 10.1039/c4dt00659c
_journal_volume 43
_journal_year 2014
_chemical_formula_sum 'C34 H32 N6 O13 Pb2 S2'
_chemical_formula_weight 1211.20
_chemical_name_systematic
; 
 ? 
;
_space_group_IT_number 2
_symmetry_cell_setting triclinic
_symmetry_space_group_name_Hall '-P 1'
_symmetry_space_group_name_H-M 'P -1'
_atom_sites_solution_hydrogens geom
_atom_sites_solution_primary direct
_atom_sites_solution_secondary difmap
_audit_creation_method SHELXL-97
_cell_angle_alpha 89.2900(10)
_cell_angle_beta 83.6170(10)
_cell_angle_gamma 70.4760(10)
_cell_formula_units_Z 2
_cell_length_a 9.7272(10)
_cell_length_b 13.4690(14)
_cell_length_c 15.4478(16)
_cell_measurement_reflns_used 6915
_cell_measurement_temperature 296(2)
_cell_measurement_theta_max 27.5136
_cell_measurement_theta_min 2.2741
_cell_volume 1895.0(3)
_computing_cell_refinement 'SAINT (Bruker, 2005)'
_computing_data_collection 'APEX2 (Bruker, 2005)'
_computing_data_reduction 'SAINT (Bruker, 2005)'
_computing_molecular_graphics 'Diamond (CRYSTAL IMPACT, 2001)'
_computing_publication_material 'publCIF (Westrip, 2010)'
_computing_structure_refinement 'SHELXL-97 (Sheldrick, 2008)'
_computing_structure_solution 'SHELXS-97 (Sheldrick, 2008)'
_diffrn_ambient_temperature 296(2)
_diffrn_detector_area_resol_mean 8.3
_diffrn_measured_fraction_theta_full 0.978
_diffrn_measured_fraction_theta_max 0.978
_diffrn_measurement_device_type 'Bruker APEXII area-detector'
_diffrn_measurement_method '\f and \w'
_diffrn_radiation_monochromator graphite
_diffrn_radiation_source 'fine-focus sealed tube'
_diffrn_radiation_type MoK\a
_diffrn_radiation_wavelength 0.71073
_diffrn_reflns_av_R_equivalents 0.0504
_diffrn_reflns_av_unetI/netI 0.0721
_diffrn_reflns_limit_h_max 12
_diffrn_reflns_limit_h_min -12
_diffrn_reflns_limit_k_max 17
_diffrn_reflns_limit_k_min -17
_diffrn_reflns_limit_l_max 20
_diffrn_reflns_limit_l_min -17
_diffrn_reflns_number 16657
_diffrn_reflns_theta_full 27.56
_diffrn_reflns_theta_max 27.56
_diffrn_reflns_theta_min 1.60
_exptl_absorpt_coefficient_mu 9.057
_exptl_absorpt_correction_T_max 0.404
_exptl_absorpt_correction_T_min 0.154
_exptl_absorpt_correction_type multi-scan
_exptl_absorpt_process_details '(SADABS; Sheldrick, 1996)'
_exptl_crystal_colour yellow
_exptl_crystal_density_diffrn 2.123
_exptl_crystal_density_method 'not measured'
_exptl_crystal_description BLOCK
_exptl_crystal_F_000 1156
_exptl_crystal_size_max 0.25
_exptl_crystal_size_mid 0.18
_exptl_crystal_size_min 0.10
_refine_diff_density_max 1.634
_refine_diff_density_min -2.285
_refine_diff_density_rms 0.203
_refine_ls_extinction_method none
_refine_ls_goodness_of_fit_ref 1.079
_refine_ls_hydrogen_treatment constr
_refine_ls_matrix_type full
_refine_ls_number_parameters 514
_refine_ls_number_reflns 8555
_refine_ls_number_restraints 0
_refine_ls_restrained_S_all 1.079
_refine_ls_R_factor_all 0.0545
_refine_ls_R_factor_gt 0.0419
_refine_ls_shift/su_max 0.001
_refine_ls_shift/su_mean 0.000
_refine_ls_structure_factor_coef Fsqd
_refine_ls_weighting_details 'calc w=1/[\s^2^(Fo^2^)+(0.0616P)^2^+1.1077P] where P=(Fo^2^+2Fc^2^)/3'
_refine_ls_weighting_scheme calc
_refine_ls_wR_factor_gt 0.1175
_refine_ls_wR_factor_ref 0.1294
_reflns_number_gt 6879
_reflns_number_total 8555
_reflns_threshold_expression >2sigma(I)
_cod_data_source_file c4dt00659c2.cif
_cod_data_source_block 5
_cod_depositor_comments
;
The following automatic conversions were performed:

'_symmetry_cell_setting' value 'TRICLINIC' changed to 'triclinic'
according to
/usr/data/users/saulius/crontab/automatic-downloads/rss-feeds/RSC/lib/dictionaries/cif_core.dic
dictionary named 'cif_core.dic' version 2.4.2 from 2011-04-26.

Automatic conversion script
Id: cif_fix_values 2281 2013-09-26 08:29:07Z andrius 

 Adding full bibliography for 7031110--7031114.cif.
;
_cod_original_sg_symbol_H-M P-1
_cod_database_code 7031111

loop_
_symmetry_equiv_pos_as_xyz
'x, y, z'
'-x, -y, -z'

loop_
_atom_site_label
_atom_site_type_symbol
_atom_site_fract_x
_atom_site_fract_y
_atom_site_fract_z
_atom_site_U_iso_or_equiv
_atom_site_adp_type
_atom_site_occupancy
_atom_site_symmetry_multiplicity
_atom_site_calc_flag
_atom_site_refinement_flags
C1 C -0.1442(8) 0.6643(6) 0.2778(5) 0.0300(15) Uani 1 1 d .
C2 C 0.0068(7) 0.6591(5) 0.2417(4) 0.0248(13) Uani 1 1 d .
C3 C 0.0662(7) 0.7375(6) 0.2613(5) 0.0325(15) Uani 1 1 d .
C4 C 0.2138(8) 0.7212(5) 0.2316(4) 0.0304(15) Uani 1 1 d .
H4 H 0.2550 0.7719 0.2437 0.036 Uiso 1 1 calc R
C5 C 0.2983(8) 0.6316(6) 0.1850(4) 0.0309(15) Uani 1 1 d .
C6 C 0.2409(8) 0.5525(6) 0.1651(5) 0.0391(17) Uani 1 1 d .
H6 H 0.2990 0.4914 0.1341 0.047 Uiso 1 1 calc R
C7 C 0.0950(8) 0.5692(6) 0.1935(5) 0.0328(16) Uani 1 1 d .
H7 H 0.0541 0.5188 0.1799 0.039 Uiso 1 1 calc R
C8 C 0.7669(9) 0.7266(7) 0.5066(6) 0.046(2) Uani 1 1 d .
H8 H 0.7327 0.7908 0.4794 0.056 Uiso 1 1 calc R
C9 C 0.8608(10) 0.7179(9) 0.5699(7) 0.062(3) Uani 1 1 d .
H9 H 0.8916 0.7734 0.5842 0.074 Uiso 1 1 calc R
C10 C 0.9057(11) 0.6222(10) 0.6104(7) 0.074(3) Uani 1 1 d .
H10 H 0.9662 0.6130 0.6545 0.088 Uiso 1 1 calc R
C11 C 0.8626(13) 0.5411(10) 0.5865(7) 0.071(3) Uani 1 1 d .
H11 H 0.8933 0.4771 0.6144 0.086 Uiso 1 1 calc R
C12 C 0.7732(8) 0.5541(6) 0.5207(5) 0.0384(17) Uani 1 1 d .
C13 C 0.7264(8) 0.4687(6) 0.4867(6) 0.043(2) Uani 1 1 d .
C14 C 0.7677(10) 0.3693(7) 0.5251(7) 0.065(3) Uani 1 1 d .
H14 H 0.8228 0.3554 0.5720 0.078 Uiso 1 1 calc R
C15 C 0.7214(13) 0.2912(7) 0.4890(8) 0.075(4) Uani 1 1 d .
H15 H 0.7472 0.2241 0.5118 0.091 Uiso 1 1 calc R
C16 C 0.6406(13) 0.3137(7) 0.4221(7) 0.069(3) Uani 1 1 d .
H16 H 0.6085 0.2633 0.3985 0.082 Uiso 1 1 calc R
C17 C 0.6063(12) 0.4128(8) 0.3892(7) 0.066(3) Uani 1 1 d .
H17 H 0.5524 0.4268 0.3417 0.079 Uiso 1 1 calc R
C18 C 0.4194(7) 1.0258(5) 0.3386(4) 0.0280(14) Uani 1 1 d .
C19 C 0.5643(8) 1.0233(6) 0.3386(5) 0.0350(16) Uani 1 1 d .
H19 H 0.6257 0.9788 0.3753 0.042 Uiso 1 1 calc R
C20 C 0.6143(8) 1.0879(6) 0.2834(5) 0.0360(16) Uani 1 1 d .
H20 H 0.7117 1.0844 0.2815 0.043 Uiso 1 1 calc R
C21 C 0.5225(8) 1.1589(5) 0.2301(4) 0.0295(14) Uani 1 1 d .
C22 C 0.3731(8) 1.1659(6) 0.2346(5) 0.0329(15) Uani 1 1 d .
C23 C 0.3263(8) 1.0963(6) 0.2885(4) 0.0316(15) Uani 1 1 d .
H23 H 0.2298 1.0978 0.2904 0.038 Uiso 1 1 calc R
C24 C 0.5825(8) 1.2290(6) 0.1736(5) 0.0372(17) Uani 1 1 d .
C25 C 0.6548(10) 0.1387(7) -0.0353(5) 0.0431(19) Uani 1 1 d .
H25 H 0.5594 0.1790 -0.0140 0.052 Uiso 1 1 calc R
C26 C 0.6789(13) 0.0408(8) -0.0741(7) 0.065(3) Uani 1 1 d .
H26 H 0.6029 0.0138 -0.0764 0.078 Uiso 1 1 calc R
C27 C 0.8186(13) -0.0137(8) -0.1087(7) 0.068(3) Uani 1 1 d .
H27 H 0.8380 -0.0786 -0.1364 0.082 Uiso 1 1 calc R
C28 C 0.8996(8) 0.1221(6) -0.0633(5) 0.0408(18) Uani 1 1 d .
C29 C 0.9306(11) 0.0246(7) -0.1037(6) 0.056(2) Uani 1 1 d .
H29 H 1.0259 -0.0138 -0.1269 0.068 Uiso 1 1 calc R
C30 C 1.0147(9) 0.1714(7) -0.0578(5) 0.0398(18) Uani 1 1 d .
C31 C 1.1535(9) 0.1325(9) -0.1075(6) 0.058(3) Uani 1 1 d .
H31 H 1.1770 0.0743 -0.1450 0.070 Uiso 1 1 calc R
C32 C 1.2532(10) 0.1831(10) -0.0990(7) 0.065(3) Uani 1 1 d .
H32 H 1.3458 0.1582 -0.1305 0.078 Uiso 1 1 calc R
C33 C 1.2179(10) 0.2682(10) -0.0455(7) 0.068(3) Uani 1 1 d .
H33 H 1.2843 0.3033 -0.0401 0.081 Uiso 1 1 calc R
C34 C 1.0786(9) 0.3023(9) 0.0017(6) 0.057(2) Uani 1 1 d .
H34 H 1.0537 0.3604 0.0395 0.068 Uiso 1 1 calc R
N1 N -0.0126(8) 0.8284(6) 0.3085(5) 0.058(2) Uani 1 1 d .
H1A H 0.0289 0.8735 0.3191 0.069 Uiso 1 1 d R
H1B H -0.1033 0.8402 0.3274 0.069 Uiso 1 1 d R
N2 N 0.6443(8) 0.4913(5) 0.4200(5) 0.0441(17) Uani 1 1 d .
N3 N 0.7225(7) 0.6480(5) 0.4822(4) 0.0364(14) Uani 1 1 d .
N4 N 0.2732(7) 1.2356(6) 0.1869(5) 0.054(2) Uani 1 1 d .
H4A H 0.1843 1.2357 0.1905 0.064 Uiso 1 1 d R
H4B H 0.2999 1.2790 0.1534 0.064 Uiso 1 1 d R
N5 N 0.9800(7) 0.2550(6) -0.0052(4) 0.0438(16) Uani 1 1 d .
N6 N 0.7625(7) 0.1773(5) -0.0272(4) 0.0385(14) Uani 1 1 d .
O1 O -0.2366(6) 0.7525(4) 0.3074(4) 0.0388(12) Uani 1 1 d .
O2 O -0.1818(5) 0.5829(4) 0.2785(3) 0.0346(11) Uani 1 1 d .
O3 O 0.5661(6) 0.5182(5) 0.1953(4) 0.0512(16) Uani 1 1 d .
O4 O 0.5141(6) 0.7056(4) 0.1786(3) 0.0401(13) Uani 1 1 d .
O5 O 0.5085(6) 0.5959(5) 0.0569(3) 0.0435(13) Uani 1 1 d .
O6 O 0.4710(6) 0.8664(4) 0.4392(4) 0.0442(13) Uani 1 1 d .
O7 O 0.2467(6) 1.0128(4) 0.4768(4) 0.0530(16) Uani 1 1 d .
O8 O 0.2686(8) 0.8990(5) 0.3539(4) 0.0606(18) Uani 1 1 d .
O9 O 0.7179(6) 1.2187(5) 0.1698(3) 0.0438(13) Uani 1 1 d .
O10 O 0.5015(6) 1.2957(5) 0.1264(4) 0.0445(14) Uani 1 1 d .
O1W O 0.9490(7) 0.1982(5) 0.2657(4) 0.0587(17) Uani 1 1 d .
H1WA H 0.8963 0.1833 0.2310 0.088 Uiso 1 1 d R
H1WB H 0.9611 0.1555 0.3075 0.088 Uiso 1 1 d R
O2W O 0.9487(7) 0.0503(6) 0.3968(4) 0.0667(19) Uani 1 1 d .
H2WB H 1.0121 0.0357 0.4326 0.100 Uiso 1 1 d R
H2WA H 0.8659 0.0521 0.4221 0.100 Uiso 1 1 d R
O3W O 0.8853(6) 0.3889(5) 0.1776(4) 0.0509(15) Uani 1 1 d .
H3WB H 0.8479 0.4517 0.1978 0.076 Uiso 1 1 d R
H3WA H 0.8962 0.3461 0.2193 0.076 Uiso 1 1 d R
Pb1 Pb 0.57463(3) 0.67657(2) 0.353808(17) 0.03014(9) Uani 1 1 d .
Pb2 Pb 0.70451(3) 0.35291(2) 0.057265(17) 0.03246(10) Uani 1 1 d .
S1 S 0.48658(18) 0.61176(16) 0.15115(12) 0.0331(4) Uani 1 1 d .
S2 S 0.3464(2) 0.94452(14) 0.40777(13) 0.0323(4) Uani 1 1 d .

loop_
_atom_site_aniso_label
_atom_site_aniso_U_11
_atom_site_aniso_U_22
_atom_site_aniso_U_33
_atom_site_aniso_U_23
_atom_site_aniso_U_13
_atom_site_aniso_U_12
C1 0.032(4) 0.030(4) 0.033(4) -0.001(3) -0.008(3) -0.016(3)
C2 0.023(3) 0.027(3) 0.023(3) 0.004(3) -0.004(2) -0.006(3)
C3 0.029(3) 0.034(4) 0.032(4) -0.007(3) 0.000(3) -0.008(3)
C4 0.039(4) 0.029(4) 0.030(4) 0.000(3) -0.010(3) -0.019(3)
C5 0.035(4) 0.041(4) 0.025(4) 0.008(3) -0.007(3) -0.022(3)
C6 0.034(4) 0.037(4) 0.050(5) -0.003(3) -0.002(3) -0.018(3)
C7 0.037(4) 0.029(4) 0.037(4) 0.002(3) -0.006(3) -0.017(3)
C8 0.045(5) 0.052(5) 0.043(5) -0.005(4) -0.005(4) -0.016(4)
C9 0.049(5) 0.074(7) 0.060(6) -0.012(5) -0.019(5) -0.013(5)
C10 0.055(6) 0.100(9) 0.061(7) -0.016(6) -0.033(5) -0.011(6)
C11 0.083(8) 0.076(8) 0.048(6) 0.031(5) -0.023(5) -0.012(6)
C12 0.039(4) 0.041(4) 0.030(4) 0.010(3) -0.005(3) -0.006(3)
C13 0.032(4) 0.029(4) 0.059(5) 0.018(4) 0.005(3) -0.003(3)
C14 0.046(5) 0.042(5) 0.092(8) 0.029(5) 0.012(5) -0.003(4)
C15 0.102(8) 0.029(5) 0.074(7) 0.024(5) 0.038(7) -0.011(5)
C16 0.109(9) 0.034(5) 0.062(7) 0.001(5) 0.033(6) -0.036(5)
C17 0.087(7) 0.061(6) 0.066(6) -0.015(5) 0.016(5) -0.052(6)
C18 0.034(3) 0.025(3) 0.029(4) 0.003(3) -0.003(3) -0.017(3)
C19 0.033(4) 0.029(4) 0.043(4) 0.010(3) -0.008(3) -0.010(3)
C20 0.026(3) 0.039(4) 0.047(5) 0.005(3) -0.009(3) -0.014(3)
C21 0.037(4) 0.031(4) 0.024(3) 0.003(3) -0.006(3) -0.015(3)
C22 0.037(4) 0.038(4) 0.029(4) 0.005(3) -0.012(3) -0.018(3)
C23 0.034(4) 0.036(4) 0.032(4) -0.005(3) -0.006(3) -0.021(3)
C24 0.036(4) 0.043(4) 0.040(4) 0.005(3) -0.005(3) -0.022(3)
C25 0.059(5) 0.047(5) 0.034(4) 0.006(4) -0.016(4) -0.028(4)
C26 0.079(7) 0.054(6) 0.073(7) 0.005(5) -0.029(6) -0.032(6)
C27 0.087(8) 0.049(6) 0.072(7) -0.002(5) -0.027(6) -0.022(6)
C28 0.036(4) 0.045(5) 0.034(4) -0.008(3) -0.005(3) -0.004(3)
C29 0.067(6) 0.044(5) 0.047(5) 0.005(4) -0.008(4) -0.002(4)
C30 0.052(5) 0.051(5) 0.019(4) 0.010(3) -0.006(3) -0.020(4)
C31 0.040(5) 0.081(7) 0.039(5) 0.002(5) -0.001(4) -0.002(5)
C32 0.036(5) 0.097(9) 0.055(6) 0.022(6) -0.001(4) -0.014(5)
C33 0.040(5) 0.110(9) 0.061(7) 0.026(6) -0.011(4) -0.036(6)
C34 0.040(5) 0.082(7) 0.056(6) -0.003(5) -0.002(4) -0.030(5)
N1 0.051(4) 0.047(4) 0.077(6) -0.025(4) 0.009(4) -0.023(4)
N2 0.055(4) 0.028(3) 0.050(4) 0.006(3) 0.004(3) -0.017(3)
N3 0.031(3) 0.035(3) 0.041(4) 0.004(3) -0.008(3) -0.007(3)
N4 0.035(4) 0.066(5) 0.066(5) 0.033(4) -0.021(3) -0.021(3)
N5 0.034(3) 0.061(5) 0.039(4) 0.008(3) -0.004(3) -0.020(3)
N6 0.041(4) 0.039(4) 0.039(4) 0.000(3) -0.007(3) -0.018(3)
O1 0.028(3) 0.035(3) 0.052(3) -0.001(2) 0.001(2) -0.011(2)
O2 0.026(2) 0.030(3) 0.048(3) -0.004(2) 0.002(2) -0.012(2)
O3 0.042(3) 0.064(4) 0.049(4) 0.031(3) -0.014(3) -0.018(3)
O4 0.038(3) 0.056(3) 0.036(3) -0.009(2) -0.003(2) -0.028(3)
O5 0.039(3) 0.065(4) 0.031(3) -0.006(3) -0.004(2) -0.023(3)
O6 0.040(3) 0.035(3) 0.056(4) 0.015(3) -0.005(3) -0.010(2)
O7 0.049(3) 0.038(3) 0.062(4) 0.007(3) 0.017(3) -0.009(3)
O8 0.087(5) 0.066(4) 0.061(4) 0.022(3) -0.036(3) -0.061(4)
O9 0.044(3) 0.058(4) 0.041(3) 0.018(3) -0.013(2) -0.030(3)
O10 0.039(3) 0.050(3) 0.049(3) 0.018(3) -0.011(2) -0.020(3)
O1W 0.049(4) 0.073(5) 0.062(4) 0.009(3) -0.022(3) -0.026(3)
O2W 0.046(4) 0.080(5) 0.068(5) 0.018(4) -0.008(3) -0.012(3)
O3W 0.049(3) 0.048(4) 0.055(4) -0.025(3) -0.002(3) -0.017(3)
Pb1 0.02553(15) 0.03437(16) 0.03280(16) 0.00326(11) -0.00444(10) -0.01275(11)
Pb2 0.02885(15) 0.03644(17) 0.03635(17) 0.00750(12) -0.00597(11) -0.01604(12)
S1 0.0239(8) 0.0437(11) 0.0351(10) -0.0015(8) -0.0062(7) -0.0147(8)
S2 0.0338(9) 0.0282(9) 0.0390(10) 0.0044(8) -0.0044(7) -0.0160(7)

loop_
_atom_type_symbol
_atom_type_description
_atom_type_scat_dispersion_real
_atom_type_scat_dispersion_imag
_atom_type_scat_source
C C 0.0033 0.0016 'International Tables Vol C Tables 4.2.6.8 and 6.1.1.4'
H H 0.0000 0.0000 'International Tables Vol C Tables 4.2.6.8 and 6.1.1.4'
N N 0.0061 0.0033 'International Tables Vol C Tables 4.2.6.8 and 6.1.1.4'
O O 0.0106 0.0060 'International Tables Vol C Tables 4.2.6.8 and 6.1.1.4'
Pb Pb -3.3944 10.1111 'International Tables Vol C Tables 4.2.6.8 and 6.1.1.4'
S S 0.1246 0.1234 'International Tables Vol C Tables 4.2.6.8 and 6.1.1.4'

loop_
_geom_angle_atom_site_label_1
_geom_angle_atom_site_label_2
_geom_angle_atom_site_label_3
_geom_angle
_geom_angle_site_symmetry_1
_geom_angle_site_symmetry_3
O2 C1 O1 120.0(6) . .
O2 C1 C2 120.8(6) . .
O1 C1 C2 119.2(6) . .
O2 C1 Pb1 60.5(3) . 1_455
O1 C1 Pb1 59.6(3) . 1_455
C2 C1 Pb1 177.2(5) . 1_455
C7 C2 C3 119.6(6) . .
C7 C2 C1 118.1(6) . .
C3 C2 C1 122.0(6) . .
N1 C3 C4 118.3(7) . .
N1 C3 C2 123.5(6) . .
C4 C3 C2 118.1(6) . .
C5 C4 C3 121.0(6) . .
C5 C4 H4 119.5 . .
C3 C4 H4 119.5 . .
C4 C5 C6 121.6(6) . .
C4 C5 S1 119.8(5) . .
C6 C5 S1 118.6(6) . .
C7 C6 C5 117.4(7) . .
C7 C6 H6 121.3 . .
C5 C6 H6 121.3 . .
C6 C7 C2 122.2(7) . .
C6 C7 H7 118.9 . .
C2 C7 H7 118.9 . .
N3 C8 C9 124.1(9) . .
N3 C8 H8 118.0 . .
C9 C8 H8 118.0 . .
C10 C9 C8 116.1(10) . .
C10 C9 H9 121.9 . .
C8 C9 H9 121.9 . .
C11 C10 C9 120.9(9) . .
C11 C10 H10 119.6 . .
C9 C10 H10 119.6 . .
C10 C11 C12 119.8(9) . .
C10 C11 H11 120.1 . .
C12 C11 H11 120.1 . .
N3 C12 C11 120.7(8) . .
N3 C12 C13 115.3(7) . .
C11 C12 C13 123.9(8) . .
N2 C13 C14 122.7(9) . .
N2 C13 C12 117.5(6) . .
C14 C13 C12 119.8(9) . .
C13 C14 C15 117.0(11) . .
C13 C14 H14 121.5 . .
C15 C14 H14 121.5 . .
C16 C15 C14 120.2(8) . .
C16 C15 H15 119.9 . .
C14 C15 H15 119.9 . .
C15 C16 C17 118.4(10) . .
C15 C16 H16 120.8 . .
C17 C16 H16 120.8 . .
N2 C17 C16 125.1(11) . .
N2 C17 H17 117.4 . .
C16 C17 H17 117.4 . .
C23 C18 C19 120.4(6) . .
C23 C18 S2 117.8(5) . .
C19 C18 S2 121.7(5) . .
C20 C19 C18 118.8(7) . .
C20 C19 H19 120.6 . .
C18 C19 H19 120.6 . .
C19 C20 C21 121.9(6) . .
C19 C20 H20 119.1 . .
C21 C20 H20 119.1 . .
C20 C21 C22 118.9(6) . .
C20 C21 C24 119.2(6) . .
C22 C21 C24 121.8(6) . .
N4 C22 C23 118.6(6) . .
N4 C22 C21 123.2(6) . .
C23 C22 C21 118.1(7) . .
C18 C23 C22 121.7(6) . .
C18 C23 H23 119.2 . .
C22 C23 H23 119.2 . .
O10 C24 O9 119.4(6) . .
O10 C24 C21 120.6(6) . .
O9 C24 C21 119.9(7) . .
O10 C24 Pb2 59.9(4) . 1_565
O9 C24 Pb2 59.6(4) . 1_565
C21 C24 Pb2 176.4(5) . 1_565
N6 C25 C26 123.0(9) . .
N6 C25 H25 118.5 . .
C26 C25 H25 118.5 . .
C27 C26 C25 117.0(10) . .
C27 C26 H26 121.5 . .
C25 C26 H26 121.5 . .
C26 C27 C29 121.6(10) . .
C26 C27 H27 119.2 . .
C29 C27 H27 119.2 . .
N6 C28 C29 121.3(8) . .
N6 C28 C30 116.8(7) . .
C29 C28 C30 121.9(8) . .
C27 C29 C28 118.5(9) . .
C27 C29 H29 120.8 . .
C28 C29 H29 120.8 . .
N5 C30 C31 121.3(8) . .
N5 C30 C28 116.8(7) . .
C31 C30 C28 121.9(8) . .
C32 C31 C30 118.2(10) . .
C32 C31 H31 120.9 . .
C30 C31 H31 120.9 . .
C33 C32 C31 120.6(9) . .
C33 C32 H32 119.7 . .
C31 C32 H32 119.7 . .
C32 C33 C34 118.1(10) . .
C32 C33 H33 121.0 . .
C34 C33 H33 121.0 . .
N5 C34 C33 122.6(10) . .
N5 C34 H34 118.7 . .
C33 C34 H34 118.7 . .
C3 N1 H1A 120.0 . .
C3 N1 H1B 120.0 . .
H1A N1 H1B 120.0 . .
C17 N2 C13 116.5(8) . .
C17 N2 Pb1 123.1(7) . .
C13 N2 Pb1 120.3(5) . .
C8 N3 C12 118.3(7) . .
C8 N3 Pb1 118.0(5) . .
C12 N3 Pb1 123.2(5) . .
C22 N4 H4A 120.0 . .
C22 N4 H4B 120.0 . .
H4A N4 H4B 120.0 . .
C30 N5 C34 119.2(7) . .
C30 N5 Pb2 120.5(5) . .
C34 N5 Pb2 118.9(6) . .
C25 N6 C28 118.5(7) . .
C25 N6 Pb2 119.4(5) . .
C28 N6 Pb2 122.0(5) . .
C1 O1 Pb1 93.4(4) . 1_455
C1 O2 Pb1 92.7(4) . 1_455
S1 O3 Pb2 106.0(3) . .
S1 O4 Pb1 106.6(3) . .
S1 O5 Pb2 127.5(3) . 2_665
S2 O6 Pb1 116.7(3) . .
C24 O9 Pb2 94.1(4) . 1_565
C24 O10 Pb2 94.0(4) . 1_565
H1WA O1W H1WB 109.6 . .
H2WB O2W H2WA 110.3 . .
Pb2 O3W H3WB 109.2 . .
Pb2 O3W H3WA 112.4 . .
H3WB O3W H3WA 109.5 . .
O1 Pb1 O2 53.83(17) 1_655 1_655
O1 Pb1 N3 76.79(19) 1_655 .
O2 Pb1 N3 80.82(19) 1_655 .
O1 Pb1 N2 120.2(2) 1_655 .
O2 Pb1 N2 76.24(19) 1_655 .
N3 Pb1 N2 63.5(2) . .
O1 Pb1 O6 77.84(17) 1_655 .
O2 Pb1 O6 130.16(16) 1_655 .
N3 Pb1 O6 76.63(19) . .
N2 Pb1 O6 127.97(19) . .
O1 Pb1 C1 27.08(19) 1_655 1_655
O2 Pb1 C1 26.78(18) 1_655 1_655
N3 Pb1 C1 76.5(2) . 1_655
N2 Pb1 C1 97.9(2) . 1_655
O6 Pb1 C1 104.02(18) . 1_655
O1 Pb1 O4 83.68(17) 1_655 .
O2 Pb1 O4 79.87(17) 1_655 .
N3 Pb1 O4 158.21(17) . .
N2 Pb1 O4 120.8(2) . .
O6 Pb1 O4 108.82(16) . .
C1 Pb1 O4 81.71(17) 1_655 .
O9 Pb2 O10 52.42(18) 1_545 1_545
O9 Pb2 N6 74.5(2) 1_545 .
O10 Pb2 N6 80.4(2) 1_545 .
O9 Pb2 N5 91.1(2) 1_545 .
O10 Pb2 N5 134.7(2) 1_545 .
N6 Pb2 N5 62.6(2) . .
O9 Pb2 O5 122.30(17) 1_545 2_665
O10 Pb2 O5 73.79(17) 1_545 2_665
N6 Pb2 O5 77.89(19) . 2_665
N5 Pb2 O5 118.70(18) . 2_665
O9 Pb2 O3W 74.54(18) 1_545 .
O10 Pb2 O3W 113.74(18) 1_545 .
N6 Pb2 O3W 123.80(19) . .
N5 Pb2 O3W 72.40(19) . .
O5 Pb2 O3W 157.24(18) 2_665 .
O9 Pb2 C24 26.30(19) 1_545 1_545
O10 Pb2 C24 26.12(19) 1_545 1_545
N6 Pb2 C24 75.7(2) . 1_545
N5 Pb2 C24 113.7(2) . 1_545
O5 Pb2 C24 98.00(19) 2_665 1_545
O3W Pb2 C24 94.6(2) . 1_545
O9 Pb2 O3 88.53(18) 1_545 .
O10 Pb2 O3 78.41(18) 1_545 .
N6 Pb2 O3 158.23(17) . .
N5 Pb2 O3 132.67(19) . .
O5 Pb2 O3 100.82(16) 2_665 .
O3W Pb2 O3 61.96(16) . .
C24 Pb2 O3 82.99(19) 1_545 .
O3 S1 O4 113.0(4) . .
O3 S1 O5 112.1(4) . .
O4 S1 O5 112.7(3) . .
O3 S1 C5 104.8(3) . .
O4 S1 C5 106.6(3) . .
O5 S1 C5 107.0(3) . .
O6 S2 O8 112.6(4) . .
O6 S2 O7 113.2(4) . .
O8 S2 O7 111.4(4) . .
O6 S2 C18 105.9(3) . .
O8 S2 C18 106.2(3) . .
O7 S2 C18 107.0(3) . .

loop_
_geom_bond_atom_site_label_1
_geom_bond_atom_site_label_2
_geom_bond_distance
_geom_bond_site_symmetry_2
C1 O2 1.266(8) .
C1 O1 1.280(9) .
C1 C2 1.491(9) .
C1 Pb1 2.806(7) 1_455
C2 C7 1.394(10) .
C2 C3 1.413(9) .
C3 N1 1.374(9) .
C3 C4 1.402(9) .
C4 C5 1.369(10) .
C4 H4 0.9300 .
C5 C6 1.409(10) .
C5 S1 1.779(7) .
C6 C7 1.381(10) .
C6 H6 0.9300 .
C7 H7 0.9300 .
C8 N3 1.342(10) .
C8 C9 1.388(12) .
C8 H8 0.9300 .
C9 C10 1.382(16) .
C9 H9 0.9300 .
C10 C11 1.362(16) .
C10 H10 0.9300 .
C11 C12 1.382(13) .
C11 H11 0.9300 .
C12 N3 1.352(9) .
C12 C13 1.491(12) .
C13 N2 1.344(11) .
C13 C14 1.406(11) .
C14 C15 1.416(16) .
C14 H14 0.9300 .
C15 C16 1.339(16) .
C15 H15 0.9300 .
C16 C17 1.369(14) .
C16 H16 0.9300 .
C17 N2 1.339(11) .
C17 H17 0.9300 .
C18 C23 1.372(10) .
C18 C19 1.398(9) .
C18 S2 1.780(6) .
C19 C20 1.375(10) .
C19 H19 0.9300 .
C20 C21 1.402(10) .
C20 H20 0.9300 .
C21 C22 1.418(10) .
C21 C24 1.493(9) .
C22 N4 1.379(9) .
C22 C23 1.400(9) .
C23 H23 0.9300 .
C24 O10 1.263(9) .
C24 O9 1.272(9) .
C24 Pb2 2.863(7) 1_565
C25 N6 1.333(9) .
C25 C26 1.391(13) .
C25 H25 0.9300 .
C26 C27 1.361(15) .
C26 H26 0.9300 .
C27 C29 1.362(14) .
C27 H27 0.9300 .
C28 N6 1.350(10) .
C28 C29 1.385(12) .
C28 C30 1.491(11) .
C29 H29 0.9300 .
C30 N5 1.322(11) .
C30 C31 1.412(11) .
C31 C32 1.376(14) .
C31 H31 0.9300 .
C32 C33 1.346(16) .
C32 H32 0.9300 .
C33 C34 1.397(13) .
C33 H33 0.9300 .
C34 N5 1.331(10) .
C34 H34 0.9300 .
N1 H1A 0.8601 .
N1 H1B 0.8600 .
N2 Pb1 2.587(6) .
N3 Pb1 2.529(6) .
N4 H4A 0.8601 .
N4 H4B 0.8599 .
N5 Pb2 2.635(7) .
N6 Pb2 2.576(6) .
O1 Pb1 2.424(5) 1_455
O2 Pb1 2.446(5) 1_455
O3 S1 1.448(6) .
O3 Pb2 2.965(7) .
O4 S1 1.454(5) .
O4 Pb1 2.828(5) .
O5 S1 1.456(5) .
O5 Pb2 2.776(5) 2_665
O6 S2 1.441(6) .
O6 Pb1 2.713(6) .
O7 S2 1.456(6) .
O8 S2 1.451(6) .
O9 Pb2 2.475(5) 1_565
O10 Pb2 2.482(5) 1_565
O1W H1WA 0.8500 .
O1W H1WB 0.8508 .
O2W H2WB 0.8480 .
O2W H2WA 0.8477 .
O3W Pb2 2.846(6) .
O3W H3WB 0.8497 .
O3W H3WA 0.8510 .
Pb1 O1 2.424(5) 1_655
Pb1 O2 2.446(5) 1_655
Pb1 C1 2.806(7) 1_655
Pb2 O9 2.475(5) 1_545
Pb2 O10 2.482(5) 1_545
Pb2 O5 2.776(5) 2_665
Pb2 C24 2.863(7) 1_545

loop_
_geom_torsion_atom_site_label_1
_geom_torsion_atom_site_label_2
_geom_torsion_atom_site_label_3
_geom_torsion_atom_site_label_4
_geom_torsion
_geom_torsion_site_symmetry_1
_geom_torsion_site_symmetry_4
O2 C1 C2 C7 12.7(10) . .
O1 C1 C2 C7 -166.5(7) . .
O2 C1 C2 C3 -161.8(7) . .
O1 C1 C2 C3 19.0(10) . .
C7 C2 C3 N1 -179.9(7) . .
C1 C2 C3 N1 -5.6(11) . .
C7 C2 C3 C4 -0.5(10) . .
C1 C2 C3 C4 173.8(6) . .
N1 C3 C4 C5 179.3(7) . .
C2 C3 C4 C5 -0.1(11) . .
C3 C4 C5 C6 0.0(11) . .
C3 C4 C5 S1 -178.1(5) . .
C4 C5 C6 C7 0.8(11) . .
S1 C5 C6 C7 178.9(6) . .
C5 C6 C7 C2 -1.5(11) . .
C3 C2 C7 C6 1.3(11) . .
C1 C2 C7 C6 -173.2(7) . .
N3 C8 C9 C10 -1.8(14) . .
C8 C9 C10 C11 2.0(16) . .
C9 C10 C11 C12 0.3(17) . .
C10 C11 C12 N3 -2.9(15) . .
C10 C11 C12 C13 176.7(9) . .
N3 C12 C13 N2 2.4(10) . .
C11 C12 C13 N2 -177.2(8) . .
N3 C12 C13 C14 -177.1(7) . .
C11 C12 C13 C14 3.2(12) . .
N2 C13 C14 C15 1.3(12) . .
C12 C13 C14 C15 -179.2(8) . .
C13 C14 C15 C16 -0.8(13) . .
C14 C15 C16 C17 0.9(14) . .
C15 C16 C17 N2 -1.7(15) . .
C23 C18 C19 C20 -4.1(11) . .
S2 C18 C19 C20 179.8(6) . .
C18 C19 C20 C21 2.7(12) . .
C19 C20 C21 C22 1.4(11) . .
C19 C20 C21 C24 178.2(7) . .
C20 C21 C22 N4 177.9(8) . .
C24 C21 C22 N4 1.1(12) . .
C20 C21 C22 C23 -4.0(10) . .
C24 C21 C22 C23 179.2(7) . .
C19 C18 C23 C22 1.5(11) . .
S2 C18 C23 C22 177.7(6) . .
N4 C22 C23 C18 -179.2(7) . .
C21 C22 C23 C18 2.6(11) . .
C20 C21 C24 O10 -178.2(7) . .
C22 C21 C24 O10 -1.4(11) . .
C20 C21 C24 O9 4.8(11) . .
C22 C21 C24 O9 -178.4(7) . .
N6 C25 C26 C27 -3.4(14) . .
C25 C26 C27 C29 1.5(16) . .
C26 C27 C29 C28 -0.8(16) . .
N6 C28 C29 C27 1.9(13) . .
C30 C28 C29 C27 -177.8(8) . .
N6 C28 C30 N5 11.8(11) . .
C29 C28 C30 N5 -168.5(8) . .
N6 C28 C30 C31 -167.0(8) . .
C29 C28 C30 C31 12.7(12) . .
N5 C30 C31 C32 0.9(13) . .
C28 C30 C31 C32 179.5(8) . .
C30 C31 C32 C33 -0.9(14) . .
C31 C32 C33 C34 0.9(15) . .
C32 C33 C34 N5 -0.9(15) . .
C16 C17 N2 C13 2.2(13) . .
C16 C17 N2 Pb1 -180.0(7) . .
C14 C13 N2 C17 -2.0(11) . .
C12 C13 N2 C17 178.5(7) . .
C14 C13 N2 Pb1 -179.9(6) . .
C12 C13 N2 Pb1 0.6(9) . .
C9 C8 N3 C12 -0.7(12) . .
C9 C8 N3 Pb1 -173.2(7) . .
C11 C12 N3 C8 3.1(11) . .
C13 C12 N3 C8 -176.5(7) . .
C11 C12 N3 Pb1 175.2(7) . .
C13 C12 N3 Pb1 -4.5(9) . .
C31 C30 N5 C34 -0.9(12) . .
C28 C30 N5 C34 -179.6(7) . .
C31 C30 N5 Pb2 165.3(6) . .
C28 C30 N5 Pb2 -13.5(9) . .
C33 C34 N5 C30 0.9(14) . .
C33 C34 N5 Pb2 -165.4(7) . .
C26 C25 N6 C28 4.4(12) . .
C26 C25 N6 Pb2 -175.1(7) . .
C29 C28 N6 C25 -3.6(12) . .
C30 C28 N6 C25 176.1(7) . .
C29 C28 N6 Pb2 175.8(6) . .
C30 C28 N6 Pb2 -4.4(9) . .
O2 C1 O1 Pb1 3.8(7) . 1_455
C2 C1 O1 Pb1 -177.0(5) . 1_455
O1 C1 O2 Pb1 -3.7(7) . 1_455
C2 C1 O2 Pb1 177.1(6) . 1_455
O10 C24 O9 Pb2 -1.1(8) . 1_565
C21 C24 O9 Pb2 175.9(6) . 1_565
O9 C24 O10 Pb2 1.1(8) . 1_565
C21 C24 O10 Pb2 -175.9(6) . 1_565
C8 N3 Pb1 O1 41.6(6) . 1_655
C12 N3 Pb1 O1 -130.5(6) . 1_655
C8 N3 Pb1 O2 96.4(6) . 1_655
C12 N3 Pb1 O2 -75.7(6) . 1_655
C8 N3 Pb1 N2 175.5(6) . .
C12 N3 Pb1 N2 3.4(5) . .
C8 N3 Pb1 O6 -38.8(5) . .
C12 N3 Pb1 O6 149.1(6) . .
C8 N3 Pb1 C1 69.4(6) . 1_655
C12 N3 Pb1 C1 -102.7(6) . 1_655
C8 N3 Pb1 O4 68.5(8) . .
C12 N3 Pb1 O4 -103.6(7) . .
C17 N2 Pb1 O1 -125.5(7) . 1_655
C13 N2 Pb1 O1 52.3(6) . 1_655
C17 N2 Pb1 O2 -93.2(7) . 1_655
C13 N2 Pb1 O2 84.6(6) . 1_655
C17 N2 Pb1 N3 -179.7(7) . .
C13 N2 Pb1 N3 -1.9(5) . .
C17 N2 Pb1 O6 136.2(6) . .
C13 N2 Pb1 O6 -46.0(6) . .
C17 N2 Pb1 C1 -109.1(7) . 1_655
C13 N2 Pb1 C1 68.7(6) . 1_655
C17 N2 Pb1 O4 -24.1(7) . .
C13 N2 Pb1 O4 153.7(5) . .
S2 O6 Pb1 O1 107.5(3) . 1_655
S2 O6 Pb1 O2 121.2(3) . 1_655
S2 O6 Pb1 N3 -173.4(3) . .
S2 O6 Pb1 N2 -133.6(3) . .
S2 O6 Pb1 C1 114.5(3) . 1_655
S2 O6 Pb1 O4 28.6(3) . .
S1 O4 Pb1 O1 138.6(3) . 1_655
S1 O4 Pb1 O2 84.2(3) . 1_655
S1 O4 Pb1 N3 112.2(5) . .
S1 O4 Pb1 N2 17.1(4) . .
S1 O4 Pb1 O6 -146.6(3) . .
S1 O4 Pb1 C1 111.3(3) . 1_655
C25 N6 Pb2 O9 78.5(6) . 1_545
C28 N6 Pb2 O9 -100.9(6) . 1_545
C25 N6 Pb2 O10 25.0(5) . 1_545
C28 N6 Pb2 O10 -154.4(6) . 1_545
C25 N6 Pb2 N5 178.1(6) . .
C28 N6 Pb2 N5 -1.4(6) . .
C25 N6 Pb2 O5 -50.3(5) . 2_665
C28 N6 Pb2 O5 130.3(6) . 2_665
C25 N6 Pb2 O3W 137.3(5) . .
C28 N6 Pb2 O3W -42.2(7) . .
C25 N6 Pb2 C24 51.3(6) . 1_545
C28 N6 Pb2 C24 -128.1(6) . 1_545
C25 N6 Pb2 O3 38.6(9) . .
C28 N6 Pb2 O3 -140.8(6) . .
C30 N5 Pb2 O9 80.0(6) . 1_545
C34 N5 Pb2 O9 -113.9(6) . 1_545
C30 N5 Pb2 O10 47.1(7) . 1_545
C34 N5 Pb2 O10 -146.7(6) . 1_545
C30 N5 Pb2 N6 8.1(5) . .
C34 N5 Pb2 N6 174.3(7) . .
C30 N5 Pb2 O5 -48.3(6) . 2_665
C34 N5 Pb2 O5 117.8(6) . 2_665
C30 N5 Pb2 O3W 153.4(6) . .
C34 N5 Pb2 O3W -40.5(6) . .
C30 N5 Pb2 C24 66.1(6) . 1_545
C34 N5 Pb2 C24 -127.8(6) . 1_545
C30 N5 Pb2 O3 169.0(5) . .
C34 N5 Pb2 O3 -24.9(7) . .
S1 O3 Pb2 O9 -157.7(3) . 1_545
S1 O3 Pb2 O10 -105.8(3) . 1_545
S1 O3 Pb2 N6 -119.4(5) . .
S1 O3 Pb2 N5 112.2(3) . .
S1 O3 Pb2 O5 -35.0(3) . 2_665
S1 O3 Pb2 O3W 129.1(3) . .
S1 O3 Pb2 C24 -131.9(3) . 1_545
Pb2 O3 S1 O4 -132.4(3) . .
Pb2 O3 S1 O5 -3.7(4) . .
Pb2 O3 S1 C5 112.0(3) . .
Pb1 O4 S1 O3 -29.9(4) . .
Pb1 O4 S1 O5 -158.2(3) . .
Pb1 O4 S1 C5 84.7(3) . .
Pb2 O5 S1 O3 132.0(4) 2_665 .
Pb2 O5 S1 O4 -99.2(4) 2_665 .
Pb2 O5 S1 C5 17.7(5) 2_665 .
C4 C5 S1 O3 117.1(6) . .
C6 C5 S1 O3 -61.1(7) . .
C4 C5 S1 O4 -2.9(7) . .
C6 C5 S1 O4 178.9(6) . .
C4 C5 S1 O5 -123.8(6) . .
C6 C5 S1 O5 58.1(7) . .
Pb1 O6 S2 O8 18.4(4) . .
Pb1 O6 S2 O7 145.8(3) . .
Pb1 O6 S2 C18 -97.3(3) . .
C23 C18 S2 O6 169.5(6) . .
C19 C18 S2 O6 -14.4(7) . .
C23 C18 S2 O8 49.5(7) . .
C19 C18 S2 O8 -134.3(6) . .
C23 C18 S2 O7 -69.5(6) . .
C19 C18 S2 O7 106.6(6) . .
